data_7152885
loop_
_publ_author_name
'Zhang, Dawei'
'Jiang, Xiaozhi'
'Yang, Haiqiang'
'Martinez, Alexandre'
'Feng, Meiyuan'
'Dong, Zhiyun'
'Gao, Guohua'

_publ_section_title
;
 Acridine-based macrocyclic fluorescent sensors: self-assembly behavior
 characterized by crystal structures and a tunable bathochromic-shift in
 emission induced by H2PO4(-)via adjusting the ring size and rigidity.
;
_journal_issue 20
_journal_name_full 'Organic &amp; biomolecular chemistry'
_journal_page_first 3375
_journal_page_last 3381
_journal_paper_doi 10.1039/c3ob27500k
_journal_volume 11
_journal_year 2013
_chemical_formula_sum 'C68 H56 F24 N10 O P4'
_chemical_formula_weight 1609.11
_chemical_name_systematic
;
?
;
_space_group_IT_number 14
_symmetry_cell_setting monoclinic
_symmetry_space_group_name_Hall '-P 2yn'
_symmetry_space_group_name_H-M 'P 1 21/n 1'
_atom_sites_solution_hydrogens geom
_atom_sites_solution_primary direct
_atom_sites_solution_secondary difmap
_audit_creation_method SHELXL-97
_cell_angle_alpha 90.00
_cell_angle_beta 92.542(2)
_cell_angle_gamma 90.00
_cell_formula_units_Z 2
_cell_length_a 9.6585(4)
_cell_length_b 25.7091(12)
_cell_length_c 14.0835(7)
_cell_measurement_reflns_used 3622
_cell_measurement_temperature 296(2)
_cell_measurement_theta_max 18.51
_cell_measurement_theta_min 2.25
_cell_volume 3493.7(3)
_computing_cell_refinement 'Bruker SMART'
_computing_data_collection 'Bruker SMART'
_computing_data_reduction 'Bruker SAINT'
_computing_molecular_graphics 'Bruker SHELXTL'
_computing_publication_material 'Bruker SHELXTL'
_computing_structure_refinement 'Bruker SHELXTL'
_computing_structure_solution 'Bruker SHELXTL'
_diffrn_ambient_temperature 296(2)
_diffrn_measured_fraction_theta_full 0.981
_diffrn_measured_fraction_theta_max 0.981
_diffrn_measurement_device_type 'CCD area detector'
_diffrn_measurement_method 'phi and omega scans'
_diffrn_radiation_monochromator graphite
_diffrn_radiation_source 'fine-focus sealed tube'
_diffrn_radiation_type MoK\a
_diffrn_radiation_wavelength 0.71073
_diffrn_reflns_av_R_equivalents 0.0917
_diffrn_reflns_av_sigmaI/netI 0.0863
_diffrn_reflns_limit_h_max 12
_diffrn_reflns_limit_h_min -12
_diffrn_reflns_limit_k_max 32
_diffrn_reflns_limit_k_min -31
_diffrn_reflns_limit_l_max 18
_diffrn_reflns_limit_l_min -18
_diffrn_reflns_number 47852
_diffrn_reflns_theta_full 28.33
_diffrn_reflns_theta_max 28.33
_diffrn_reflns_theta_min 1.58
_exptl_absorpt_coefficient_mu 0.224
_exptl_absorpt_correction_T_max 0.9492
_exptl_absorpt_correction_T_min 0.9020
_exptl_absorpt_correction_type multi-scan
_exptl_crystal_colour YELLOW
_exptl_crystal_density_diffrn 1.530
_exptl_crystal_density_method 'not measured'
_exptl_crystal_description BLOCK
_exptl_crystal_F_000 1636
_exptl_crystal_size_max 0.10
_exptl_crystal_size_mid 0.07
_exptl_crystal_size_min 0.03
_refine_diff_density_max 0.604
_refine_diff_density_min -0.391
_refine_diff_density_rms 0.064
_refine_ls_extinction_method none
_refine_ls_goodness_of_fit_ref 1.104
_refine_ls_hydrogen_treatment constr
_refine_ls_matrix_type full
_refine_ls_number_parameters 552
_refine_ls_number_reflns 8538
_refine_ls_number_restraints 63
_refine_ls_restrained_S_all 1.111
_refine_ls_R_factor_all 0.2034
_refine_ls_R_factor_gt 0.0815
_refine_ls_shift/su_max 0.000
_refine_ls_shift/su_mean 0.000
_refine_ls_structure_factor_coef Fsqd
_refine_ls_weighting_details 'calc w=1/[\s^2^(Fo^2^)+(0.0863P)^2^+2.3917P] where P=(Fo^2^+2Fc^2^)/3'
_refine_ls_weighting_scheme calc
_refine_ls_wR_factor_gt 0.2006
_refine_ls_wR_factor_ref 0.2533
_reflns_number_gt 3392
_reflns_number_total 8538
_reflns_threshold_expression >2sigma(I)
_cod_data_source_file c3ob27500k.txt
_cod_data_source_block 2a
_cod_depositor_comments
;
The following automatic conversions were performed:

'_symmetry_cell_setting' value 'Monoclinic' changed to 'monoclinic'
according to /home/saulius/struct/CIF-dictionaries/cif_core.dic
dictionary named 'cif_core.dic' version 2.4.2 from
2011-04-26.

'_refine_ls_hydrogen_treatment' value 'CONSTR' changed
to 'constr' according to
/home/saulius/struct/CIF-dictionaries/cif_core.dic dictionary named
'cif_core.dic' version 2.4.2 from 2011-04-26.

Automatic conversion script
Id: cif_fix_values 1891 2012-01-12 08:04:46Z andrius 
;
_cod_original_sg_symbol_H-M 'P2(1)/n '
_cod_database_code 7152885

loop_
_symmetry_equiv_pos_as_xyz
'x, y, z'
'-x+1/2, y+1/2, -z+1/2'
'-x, -y, -z'
'x-1/2, -y-1/2, z-1/2'

loop_
_atom_site_label
_atom_site_type_symbol
_atom_site_fract_x
_atom_site_fract_y
_atom_site_fract_z
_atom_site_U_iso_or_equiv
_atom_site_adp_type
_atom_site_occupancy
_atom_site_symmetry_multiplicity
_atom_site_calc_flag
_atom_site_refinement_flags
_atom_site_disorder_assembly
_atom_site_disorder_group
C1 C 0.9558(6) 0.1293(3) 0.0641(5) 0.100(2) Uani 1 1 d . . .
H1A H 0.9828 0.1302 0.0016 0.120 Uiso 1 1 calc R . .
C2 C 0.7374(6) 0.25560(19) 0.2295(4) 0.0878(17) Uani 1 1 d . . .
H2A H 0.7108 0.2726 0.2874 0.105 Uiso 1 1 calc R . .
H2B H 0.8129 0.2754 0.2042 0.105 Uiso 1 1 calc R . .
C3 C 0.9812(6) 0.0857(3) 0.1177(5) 0.101(2) Uani 1 1 d . . .
H3A H 1.0263 0.0580 0.0900 0.121 Uiso 1 1 calc R . .
C4 C 0.5151(6) 0.2180(2) 0.1596(5) 0.107(2) Uani 1 1 d . . .
H4A H 0.5163 0.1929 0.2071 0.129 Uiso 1 1 calc R . .
C5 C 0.6192(7) 0.2567(2) 0.1604(5) 0.113(2) Uani 1 1 d . . .
H5A H 0.6126 0.2834 0.1160 0.136 Uiso 1 1 calc R . .
C6 C 0.7170(8) 0.1480(2) 0.6523(4) 0.097(2) Uani 1 1 d . . .
H6A H 0.7533 0.1661 0.7048 0.117 Uiso 1 1 calc R . .
C7 C 0.9435(5) 0.0806(2) 0.2105(5) 0.0828(16) Uani 1 1 d . . .
H7A H 0.9614 0.0506 0.2458 0.099 Uiso 1 1 calc R . .
C8 C 0.4048(6) 0.2172(2) 0.0841(4) 0.0904(18) Uani 1 1 d . . .
H8A H 0.3930 0.2456 0.0437 0.108 Uiso 1 1 calc R . .
C9 C 0.5456(5) 0.1156(2) -0.0451(3) 0.0726(14) Uani 1 1 d . . .
H9A H 0.5116 0.1439 -0.0802 0.087 Uiso 1 1 calc R . .
C10 C 0.6533(6) 0.0858(2) -0.0747(4) 0.0795(15) Uani 1 1 d . . .
H10A H 0.6948 0.0947 -0.1308 0.095 Uiso 1 1 calc R . .
C11 C 0.7030(5) 0.0425(2) -0.0240(4) 0.0790(15) Uani 1 1 d . . .
H11A H 0.7756 0.0234 -0.0476 0.095 Uiso 1 1 calc R . .
C12 C 0.3124(5) 0.17150(19) 0.0721(4) 0.0792(15) Uani 1 1 d . . .
H12A H 0.2363 0.1748 0.1144 0.095 Uiso 1 1 calc R . .
H12B H 0.2736 0.1708 0.0074 0.095 Uiso 1 1 calc R . .
C13 C 0.8915(6) 0.1716(3) 0.1007(4) 0.0852(16) Uani 1 1 d . . .
H13A H 0.8747 0.2016 0.0650 0.102 Uiso 1 1 calc R . .
C14 C 0.5838(7) 0.1326(2) 0.6496(3) 0.0862(17) Uani 1 1 d . . .
H14A H 0.5286 0.1401 0.7003 0.103 Uiso 1 1 calc R . .
C15 C 0.8770(4) 0.12333(18) 0.2474(3) 0.0597(12) Uani 1 1 d . . .
C16 C 0.8021(6) 0.1367(2) 0.5759(4) 0.0858(17) Uani 1 1 d . . .
H16A H 0.8943 0.1472 0.5798 0.103 Uiso 1 1 calc R . .
C17 C 0.8526(5) 0.16764(19) 0.1939(4) 0.0637(12) Uani 1 1 d . . .
C18 C 0.7755(5) 0.17983(19) 0.3373(3) 0.0624(12) Uani 1 1 d . . .
H18A H 0.7361 0.1952 0.3894 0.075 Uiso 1 1 calc R . .
C19 C 0.2098(5) 0.0350(2) 0.4762(4) 0.0727(14) Uani 1 1 d . . .
H19A H 0.1488 0.0394 0.5249 0.087 Uiso 1 1 calc R . .
C20 C 0.3923(5) 0.08509(19) 0.5636(3) 0.0658(13) Uani 1 1 d . . .
H20A H 0.3340 0.0906 0.6134 0.079 Uiso 1 1 calc R . .
C21 C 0.4837(5) 0.01452(17) 0.2465(3) 0.0597(12) Uani 1 1 d . . .
H21A H 0.5790 0.0148 0.2712 0.072 Uiso 1 1 calc R . .
H21B H 0.4656 -0.0192 0.2176 0.072 Uiso 1 1 calc R . .
C22 C 0.1701(5) 0.0078(2) 0.3992(4) 0.0776(15) Uani 1 1 d . . .
H22A H 0.0820 -0.0068 0.3950 0.093 Uiso 1 1 calc R . .
C23 C 0.4902(5) 0.10116(18) 0.0406(3) 0.0596(12) Uani 1 1 d . . .
C24 C 0.2593(5) 0.00107(18) 0.3241(4) 0.0685(13) Uani 1 1 d . . .
H24A H 0.2291 -0.0181 0.2711 0.082 Uiso 1 1 calc R . .
C25 C 0.7533(5) 0.11095(17) 0.4968(3) 0.0601(12) Uani 1 1 d . . .
C26 C 0.6478(5) 0.02751(18) 0.0595(3) 0.0620(12) Uani 1 1 d . . .
H26A H 0.6798 -0.0016 0.0931 0.074 Uiso 1 1 calc R . .
C27 C 0.5409(4) 0.05843(17) 0.0911(3) 0.0526(10) Uani 1 1 d . . .
C28 C 0.8455(4) 0.09797(19) 0.4191(3) 0.0667(13) Uani 1 1 d . . .
H28A H 0.9410 0.0999 0.4431 0.080 Uiso 1 1 calc R . .
H28B H 0.8276 0.0624 0.3989 0.080 Uiso 1 1 calc R . .
C29 C 0.3758(5) 0.09442(17) 0.1704(3) 0.0591(11) Uani 1 1 d . . .
H29A H 0.3138 0.1012 0.2176 0.071 Uiso 1 1 calc R . .
C30 C 0.5268(5) 0.10483(18) 0.5692(3) 0.0626(12) Uani 1 1 d . . .
C31 C 0.3893(4) 0.02196(16) 0.3270(3) 0.0531(10) Uani 1 1 d . . .
C32 C 0.4371(4) 0.05010(16) 0.4091(3) 0.0490(10) Uani 1 1 d . . .
C33 C 0.3449(4) 0.05736(17) 0.4847(3) 0.0560(11) Uani 1 1 d . . .
C34 C 0.6123(4) 0.09431(16) 0.4914(3) 0.0509(10) Uani 1 1 d . . .
N5 N 0.5673(3) 0.06840(13) 0.4124(2) 0.0480(8) Uani 1 1 d . . .
N1 N 0.3861(4) 0.12234(14) 0.0924(3) 0.0635(10) Uani 1 1 d . . .
N2 N 0.7875(4) 0.20250(14) 0.2532(3) 0.0647(10) Uani 1 1 d . . .
N3 N 0.8273(3) 0.13243(14) 0.3365(3) 0.0558(9) Uani 1 1 d . . .
N4 N 0.4654(4) 0.05564(13) 0.1725(2) 0.0545(9) Uani 1 1 d . . .
F1 F -0.0190(4) 0.0634(2) 0.8053(4) 0.202(3) Uani 1 1 d D B .
F2 F 0.2610(4) 0.1162(2) 0.7890(4) 0.190(2) Uani 1 1 d D B .
F3 F 0.0559(6) 0.14095(14) 0.8328(3) 0.163(2) Uani 1 1 d D B .
P2 P 0.2018(7) 0.2042(4) 0.3748(5) 0.072(2) Uani 0.554(13) 1 d PD A 1
F9 F 0.3523(7) 0.1861(5) 0.3594(9) 0.139(6) Uani 0.554(13) 1 d PD A 1
F11 F 0.0551(8) 0.2172(5) 0.3931(10) 0.173(7) Uani 0.554(13) 1 d PD A 1
F4 F 0.0911(5) 0.10757(19) 0.6938(2) 0.161(2) Uani 1 1 d D B 1
F5 F 0.1547(5) 0.07419(17) 0.9013(2) 0.1498(18) Uani 1 1 d D B 1
F7 F 0.2210(19) 0.1816(6) 0.4774(7) 0.216(9) Uani 0.554(13) 1 d PD A 1
F8 F 0.1935(18) 0.2246(6) 0.2731(6) 0.214(11) Uani 0.554(13) 1 d PD A 1
F10 F 0.1595(10) 0.1494(4) 0.3373(12) 0.176(7) Uani 0.554(13) 1 d PD A 1
F12 F 0.2460(12) 0.2573(3) 0.4132(10) 0.157(6) Uani 0.554(13) 1 d PD A 1
P2' P 0.2084(12) 0.2132(5) 0.3709(9) 0.113(5) Uani 0.446(13) 1 d PD A 2
F9' F 0.300(2) 0.1677(6) 0.3381(12) 0.237(14) Uani 0.446(13) 1 d PD A 2
F11' F 0.123(2) 0.2582(7) 0.4081(10) 0.247(13) Uani 0.446(13) 1 d PD A 2
F7' F 0.2865(12) 0.2093(7) 0.4685(8) 0.145(7) Uani 0.446(13) 1 d PD A 2
F8' F 0.1299(17) 0.2136(9) 0.2756(9) 0.219(13) Uani 0.446(13) 1 d PD A 2
F10' F 0.1040(17) 0.1745(9) 0.4102(11) 0.229(14) Uani 0.446(13) 1 d PD A 2
F12' F 0.3115(13) 0.2518(5) 0.3323(12) 0.166(7) Uani 0.446(13) 1 d PD A 2
F6 F 0.1888(5) 0.03993(13) 0.7608(3) 0.1363(16) Uani 1 1 d D B .
P1 P 0.11947(13) 0.09015(5) 0.79699(8) 0.0604(4) Uani 1 1 d D . .
O1 O 0.5807(6) 0.2437(3) 0.4630(6) 0.097(3) Uani 0.50 1 d P . .

loop_
_atom_site_aniso_label
_atom_site_aniso_U_11
_atom_site_aniso_U_22
_atom_site_aniso_U_33
_atom_site_aniso_U_23
_atom_site_aniso_U_13
_atom_site_aniso_U_12
C1 0.079(4) 0.132(6) 0.089(4) -0.025(5) 0.014(3) -0.005(4)
C2 0.108(4) 0.047(3) 0.108(4) 0.013(3) -0.001(3) -0.003(3)
C3 0.067(4) 0.123(6) 0.112(5) -0.050(5) 0.003(4) 0.008(4)
C4 0.104(5) 0.092(4) 0.122(5) 0.039(4) -0.033(4) -0.031(4)
C5 0.128(5) 0.055(4) 0.151(6) 0.028(4) -0.061(5) -0.004(4)
C6 0.138(6) 0.080(4) 0.070(4) -0.004(3) -0.027(4) -0.024(4)
C7 0.058(3) 0.075(4) 0.114(5) -0.017(3) -0.011(3) 0.005(3)
C8 0.100(4) 0.062(4) 0.106(4) 0.015(3) -0.030(3) 0.009(3)
C9 0.082(4) 0.072(3) 0.063(3) -0.002(3) -0.005(3) -0.001(3)
C10 0.087(4) 0.093(4) 0.059(3) -0.010(3) 0.006(3) -0.016(3)
C11 0.071(3) 0.096(4) 0.071(3) -0.019(3) 0.009(3) 0.003(3)
C12 0.077(3) 0.064(3) 0.096(4) 0.016(3) -0.002(3) 0.019(3)
C13 0.076(4) 0.103(5) 0.078(4) 0.003(3) 0.008(3) -0.016(3)
C14 0.134(6) 0.075(4) 0.049(3) -0.005(3) 0.000(3) 0.002(4)
C15 0.042(2) 0.059(3) 0.077(3) -0.007(3) -0.002(2) -0.004(2)
C16 0.094(4) 0.071(4) 0.089(4) 0.017(3) -0.032(3) -0.023(3)
C17 0.056(3) 0.060(3) 0.076(3) 0.000(3) 0.005(2) -0.009(2)
C18 0.060(3) 0.055(3) 0.072(3) 0.007(2) 0.007(2) -0.001(2)
C19 0.051(3) 0.085(4) 0.083(4) 0.027(3) 0.015(3) 0.005(3)
C20 0.076(3) 0.073(3) 0.050(3) 0.008(2) 0.020(2) 0.017(3)
C21 0.070(3) 0.048(3) 0.060(3) -0.002(2) -0.005(2) 0.009(2)
C22 0.048(3) 0.080(4) 0.104(4) 0.030(3) -0.002(3) -0.009(3)
C23 0.060(3) 0.060(3) 0.058(3) 0.000(2) -0.004(2) -0.003(2)
C24 0.064(3) 0.055(3) 0.085(3) 0.006(2) -0.016(3) -0.010(2)
C25 0.058(3) 0.054(3) 0.067(3) 0.013(2) -0.011(2) -0.007(2)
C26 0.063(3) 0.058(3) 0.064(3) -0.011(2) -0.003(2) 0.008(2)
C27 0.051(2) 0.054(3) 0.052(2) -0.006(2) -0.003(2) -0.002(2)
C28 0.046(3) 0.062(3) 0.092(3) 0.021(3) -0.007(2) -0.005(2)
C29 0.061(3) 0.050(3) 0.067(3) 0.000(2) 0.007(2) 0.001(2)
C30 0.079(3) 0.058(3) 0.050(3) 0.001(2) 0.001(2) 0.003(2)
C31 0.055(3) 0.045(2) 0.059(3) 0.005(2) -0.006(2) -0.001(2)
C32 0.047(2) 0.049(3) 0.051(2) 0.0100(19) 0.0017(19) 0.003(2)
C33 0.052(3) 0.055(3) 0.062(3) 0.015(2) 0.013(2) 0.005(2)
C34 0.060(3) 0.045(2) 0.047(2) 0.0049(19) -0.0025(19) 0.002(2)
N5 0.0462(19) 0.050(2) 0.0482(19) 0.0038(16) 0.0007(15) 0.0004(16)
N1 0.064(2) 0.055(2) 0.072(3) 0.005(2) 0.0041(19) 0.0064(19)
N2 0.074(3) 0.045(2) 0.075(3) 0.007(2) 0.001(2) -0.0039(19)
N3 0.049(2) 0.046(2) 0.073(3) 0.0060(18) 0.0029(18) -0.0013(17)
N4 0.058(2) 0.049(2) 0.057(2) -0.0020(17) 0.0002(17) 0.0055(18)
F1 0.109(3) 0.257(6) 0.243(6) -0.052(5) 0.041(4) -0.091(4)
F2 0.117(3) 0.253(6) 0.204(5) -0.043(4) 0.043(3) -0.089(4)
F3 0.270(6) 0.095(3) 0.131(3) 0.015(2) 0.079(3) 0.077(3)
P2 0.061(3) 0.091(4) 0.064(3) -0.016(2) 0.003(2) -0.016(3)
F9 0.055(5) 0.176(13) 0.185(11) -0.005(8) 0.000(5) 0.003(5)
F11 0.066(5) 0.214(14) 0.242(16) -0.123(12) 0.032(6) 0.004(7)
F4 0.200(4) 0.210(5) 0.074(2) 0.035(3) 0.017(2) 0.114(4)
F5 0.200(4) 0.182(4) 0.068(2) 0.012(2) 0.016(2) 0.100(3)
F7 0.35(2) 0.191(14) 0.118(9) 0.036(9) 0.086(13) 0.109(14)
F8 0.27(2) 0.30(2) 0.075(8) 0.024(9) 0.049(9) 0.158(18)
F10 0.115(7) 0.146(9) 0.269(17) -0.108(11) 0.028(9) -0.041(6)
F12 0.160(11) 0.090(7) 0.219(15) -0.048(9) -0.016(11) -0.049(7)
P2' 0.111(7) 0.122(8) 0.109(8) -0.046(5) 0.030(5) -0.045(5)
F9' 0.43(4) 0.128(13) 0.166(15) -0.007(11) 0.14(2) 0.10(2)
F11' 0.36(3) 0.23(2) 0.156(14) -0.025(12) 0.101(19) 0.15(2)
F7' 0.117(8) 0.22(2) 0.094(9) 0.007(9) -0.038(7) -0.042(9)
F8' 0.180(15) 0.36(3) 0.109(12) 0.006(13) -0.056(11) -0.120(18)
F10' 0.18(2) 0.34(4) 0.162(16) 0.06(2) 0.025(14) -0.18(2)
F12' 0.156(11) 0.168(13) 0.178(14) 0.042(10) 0.057(10) -0.056(9)
F6 0.207(4) 0.092(3) 0.114(3) 0.007(2) 0.055(3) 0.057(3)
P1 0.0614(8) 0.0595(8) 0.0606(7) 0.0011(6) 0.0061(6) 0.0051(6)
O1 0.042(3) 0.113(6) 0.138(6) -0.090(5) 0.011(4) 0.000(4)

loop_
_atom_type_symbol
_atom_type_description
_atom_type_scat_dispersion_real
_atom_type_scat_dispersion_imag
_atom_type_scat_source
C C 0.0033 0.0016 'International Tables Vol C Tables 4.2.6.8 and 6.1.1.4'
H H 0.0000 0.0000 'International Tables Vol C Tables 4.2.6.8 and 6.1.1.4'
N N 0.0061 0.0033 'International Tables Vol C Tables 4.2.6.8 and 6.1.1.4'
O O 0.0106 0.0060 'International Tables Vol C Tables 4.2.6.8 and 6.1.1.4'
F F 0.0171 0.0103 'International Tables Vol C Tables 4.2.6.8 and 6.1.1.4'
P P 0.1023 0.0942 'International Tables Vol C Tables 4.2.6.8 and 6.1.1.4'

loop_
_geom_angle_atom_site_label_1
_geom_angle_atom_site_label_2
_geom_angle_atom_site_label_3
_geom_angle
C13 C1 C3 121.2(6)
C13 C1 H1A 119.4
C3 C1 H1A 119.4
C5 C2 N2 113.8(4)
C5 C2 H2A 108.8
N2 C2 H2A 108.8
C5 C2 H2B 108.8
N2 C2 H2B 108.8
H2A C2 H2B 107.7
C1 C3 C7 123.6(6)
C1 C3 H3A 118.2
C7 C3 H3A 118.2
C5 C4 C8 120.5(5)
C5 C4 H4A 119.7
C8 C4 H4A 119.7
C4 C5 C2 121.6(5)
C4 C5 H5A 119.2
C2 C5 H5A 119.2
C14 C6 C16 120.4(5)
C14 C6 H6A 119.8
C16 C6 H6A 119.8
C3 C7 C15 115.2(6)
C3 C7 H7A 122.4
C15 C7 H7A 122.4
C4 C8 C12 120.5(5)
C4 C8 H8A 119.8
C12 C8 H8A 119.8
C10 C9 C23 116.1(5)
C10 C9 H9A 121.9
C23 C9 H9A 121.9
C9 C10 C11 122.5(5)
C9 C10 H10A 118.7
C11 C10 H10A 118.7
C26 C11 C10 121.8(5)
C26 C11 H11A 119.1
C10 C11 H11A 119.1
N1 C12 C8 112.1(4)
N1 C12 H12A 109.2
C8 C12 H12A 109.2
N1 C12 H12B 109.2
C8 C12 H12B 109.2
H12A C12 H12B 107.9
C1 C13 C17 116.5(6)
C1 C13 H13A 121.8
C17 C13 H13A 121.8
C6 C14 C30 120.3(5)
C6 C14 H14A 119.9
C30 C14 H14A 119.9
C17 C15 N3 107.4(4)
C17 C15 C7 121.3(5)
N3 C15 C7 131.3(5)
C25 C16 C6 122.1(5)
C25 C16 H16A 119.0
C6 C16 H16A 119.0
C15 C17 C13 122.2(5)
C15 C17 N2 105.9(4)
C13 C17 N2 132.0(5)
N3 C18 N2 110.4(4)
N3 C18 H18A 124.8
N2 C18 H18A 124.8
C22 C19 C33 120.6(5)
C22 C19 H19A 119.7
C33 C19 H19A 119.7
C33 C20 C30 120.6(4)
C33 C20 H20A 119.7
C30 C20 H20A 119.7
N4 C21 C31 112.4(3)
N4 C21 H21A 109.1
C31 C21 H21A 109.1
N4 C21 H21B 109.1
C31 C21 H21B 109.1
H21A C21 H21B 107.9
C19 C22 C24 120.9(5)
C19 C22 H22A 119.5
C24 C22 H22A 119.5
N1 C23 C27 106.9(4)
N1 C23 C9 132.1(4)
C27 C23 C9 121.0(4)
C31 C24 C22 121.5(5)
C31 C24 H24A 119.2
C22 C24 H24A 119.2
C16 C25 C34 119.0(5)
C16 C25 C28 121.2(5)
C34 C25 C28 119.8(4)
C11 C26 C27 115.9(5)
C11 C26 H26A 122.1
C27 C26 H26A 122.1
C23 C27 N4 106.1(4)
C23 C27 C26 122.6(4)
N4 C27 C26 131.3(4)
N3 C28 C25 113.3(4)
N3 C28 H28A 108.9
C25 C28 H28A 108.9
N3 C28 H28B 108.9
C25 C28 H28B 108.9
H28A C28 H28B 107.7
N4 C29 N1 110.8(4)
N4 C29 H29A 124.6
N1 C29 H29A 124.6
C20 C30 C34 117.2(4)
C20 C30 C14 123.5(5)
C34 C30 C14 119.2(5)
C24 C31 C32 119.3(4)
C24 C31 C21 121.1(4)
C32 C31 C21 119.6(4)
N5 C32 C31 118.4(4)
N5 C32 C33 122.8(4)
C31 C32 C33 118.8(4)
C20 C33 C19 123.1(4)
C20 C33 C32 118.1(4)
C19 C33 C32 118.8(4)
N5 C34 C25 117.6(4)
N5 C34 C30 123.3(4)
C25 C34 C30 119.1(4)
C32 N5 C34 117.9(3)
C29 N1 C23 108.0(4)
C29 N1 C12 125.1(4)
C23 N1 C12 126.4(4)
C18 N2 C17 108.2(4)
C18 N2 C2 124.3(4)
C17 N2 C2 127.5(4)
C18 N3 C15 108.2(4)
C18 N3 C28 125.7(4)
C15 N3 C28 125.7(4)
C29 N4 C27 108.1(4)
C29 N4 C21 127.5(4)
C27 N4 C21 124.4(3)
F11 P2 F12 89.4(7)
F11 P2 F8 94.3(7)
F12 P2 F8 91.6(8)
F11 P2 F9 175.3(10)
F12 P2 F9 93.9(7)
F8 P2 F9 89.0(7)
F11 P2 F10 91.5(6)
F12 P2 F10 178.6(8)
F8 P2 F10 89.5(8)
F9 P2 F10 85.2(6)
F11 P2 F7 89.9(8)
F12 P2 F7 89.1(7)
F8 P2 F7 175.8(8)
F9 P2 F7 86.8(7)
F10 P2 F7 89.8(8)
F8' P2' F12' 89.4(9)
F8' P2' F11' 92.5(10)
F12' P2' F11' 90.0(10)
F8' P2' F10' 90.7(9)
F12' P2' F10' 179.7(13)
F11' P2' F10' 89.7(10)
F8' P2' F7' 176.5(12)
F12' P2' F7' 93.4(9)
F11' P2' F7' 89.6(9)
F10' P2' F7' 86.5(9)
F8' P2' F9' 90.6(10)
F12' P2' F9' 89.6(9)
F11' P2' F9' 176.9(12)
F10' P2' F9' 90.6(10)
F7' P2' F9' 87.3(9)
F1 P1 F2 178.8(4)
F1 P1 F4 94.9(3)
F2 P1 F4 85.7(3)
F1 P1 F3 89.6(3)
F2 P1 F3 91.4(3)
F4 P1 F3 90.3(2)
F1 P1 F5 87.9(3)
F2 P1 F5 91.5(3)
F4 P1 F5 177.2(3)
F3 P1 F5 89.3(2)
F1 P1 F6 92.5(3)
F2 P1 F6 86.5(3)
F4 P1 F6 89.6(2)
F3 P1 F6 177.9(3)
F5 P1 F6 90.6(2)

loop_
_geom_bond_atom_site_label_1
_geom_bond_atom_site_label_2
_geom_bond_distance
C1 C13 1.365(8)
C1 C3 1.367(9)
C1 H1A 0.9300
C2 C5 1.467(8)
C2 N2 1.482(6)
C2 H2A 0.9700
C2 H2B 0.9700
C3 C7 1.379(8)
C3 H3A 0.9300
C4 C5 1.413(8)
C4 C8 1.471(7)
C4 H4A 0.9300
C5 H5A 0.9300
C6 C14 1.344(8)
C6 C16 1.412(8)
C6 H6A 0.9300
C7 C15 1.386(7)
C7 H7A 0.9300
C8 C12 1.480(7)
C8 H8A 0.9300
C9 C10 1.373(7)
C9 C23 1.392(6)
C9 H9A 0.9300
C10 C11 1.395(7)
C10 H10A 0.9300
C11 C26 1.368(7)
C11 H11A 0.9300
C12 N1 1.472(6)
C12 H12A 0.9700
C12 H12B 0.9700
C13 C17 1.385(7)
C13 H13A 0.9300
C14 C30 1.429(7)
C14 H14A 0.9300
C15 C17 1.381(6)
C15 N3 1.382(6)
C16 C25 1.362(7)
C16 H16A 0.9300
C17 N2 1.394(6)
C18 N3 1.318(5)
C18 N2 1.330(5)
C18 H18A 0.9300
C19 C22 1.333(7)
C19 C33 1.427(6)
C19 H19A 0.9300
C20 C33 1.380(6)
C20 C30 1.393(7)
C20 H20A 0.9300
C21 N4 1.489(5)
C21 C31 1.498(6)
C21 H21A 0.9700
C21 H21B 0.9700
C22 C24 1.404(7)
C22 H22A 0.9300
C23 N1 1.380(6)
C23 C27 1.386(6)
C24 C31 1.364(6)
C24 H24A 0.9300
C25 C34 1.426(6)
C25 C28 1.480(6)
C26 C27 1.392(6)
C26 H26A 0.9300
C27 N4 1.387(5)
C28 N3 1.466(5)
C28 H28A 0.9700
C28 H28B 0.9700
C29 N4 1.320(5)
C29 N1 1.320(5)
C29 H29A 0.9300
C30 C34 1.426(6)
C31 C32 1.423(6)
C32 N5 1.342(5)
C32 C33 1.431(6)
C34 N5 1.353(5)
F1 P1 1.513(4)
F2 P1 1.530(4)
F3 P1 1.537(3)
P2 F11 1.490(9)
P2 F12 1.523(10)
P2 F8 1.523(10)
P2 F9 1.551(9)
P2 F10 1.551(10)
P2 F7 1.562(10)
F4 P1 1.534(3)
F5 P1 1.549(3)
P2' F8' 1.512(13)
P2' F12' 1.522(13)
P2' F11' 1.524(13)
P2' F10' 1.538(13)
P2' F7' 1.542(12)
P2' F9' 1.549(13)
F6 P1 1.551(3)
